data_7037061
loop_
_publ_author_name
'Lichtenberg, Crispin'
'Bloch, Jan'
'Gianetti, Thomas L.'
'B\"uttner, Torsten'
'Geier, Jens'
'Gr\"utzmacher, Hansj\"org'

_publ_section_title
;
 Diolefins with an ether/thioether functionality as ligands in the
 coordination sphere of Ni and Rh.
;
_journal_issue 46
_journal_name_full 'Dalton transactions (Cambridge, England : 2003)'
_journal_page_first 20056
_journal_page_last 20066
_journal_paper_doi 10.1039/c5dt03279b
_journal_volume 44
_journal_year 2015
_chemical_formula_moiety 'C48 H37 Ni O P, 2(C4 H8 O)'
_chemical_formula_sum 'C56 H53 Ni O3 P'
_chemical_formula_weight 863.66
_space_group_crystal_system monoclinic
_space_group_IT_number 14
_space_group_name_Hall '-P 2yn'
_space_group_name_H-M_alt 'P 1 21/n 1'
_symmetry_space_group_name_Hall '-P 2yn'
_symmetry_space_group_name_H-M 'P 1 21/n 1'
_atom_sites_solution_hydrogens geom
_atom_sites_solution_primary iterative
_audit_creation_date 2015-05-12
_audit_creation_method
;
Olex2 1.2
(compiled 2015.01.26 svn.r3150 for OlexSys, GUI svn.r4998)
;
_audit_update_record
;
2015-08-24 deposited with the CCDC.
2015-10-16 downloaded from the CCDC.
;
_cell_angle_alpha 90
_cell_angle_beta 95.427(2)
_cell_angle_gamma 90
_cell_formula_units_Z 4
_cell_length_a 9.6848(11)
_cell_length_b 13.0667(15)
_cell_length_c 34.253(4)
_cell_measurement_reflns_used 6985
_cell_measurement_temperature 100
_cell_measurement_theta_max 26.80
_cell_measurement_theta_min 2.25
_cell_volume 4315.2(9)
_computing_cell_refinement 'SAINT v8.34A (Bruker, 2013)'
_computing_data_reduction 'SAINT v8.34A (Bruker, 2013)'
_computing_molecular_graphics 'Olex2 (Dolomanov et al., 2009)'
_computing_publication_material 'Olex2 (Dolomanov et al., 2009)'
_computing_structure_refinement 'ShelXL (Sheldrick, 2008)'
_computing_structure_solution
;
Superflip (Palatinus & Chapuis, 2007;Palatinus & van der Lee, 2008;
Palatinus et al., 2012)
;
_diffrn_ambient_temperature 100
_diffrn_measured_fraction_theta_full 1.000
_diffrn_measured_fraction_theta_max 0.998
_diffrn_measurement_device_type 'Bruker APEX'
_diffrn_measurement_method '\f and \w scans'
_diffrn_radiation_type MoK\a
_diffrn_radiation_wavelength 0.71073
_diffrn_reflns_av_R_equivalents 0.0587
_diffrn_reflns_av_unetI/netI 0.0522
_diffrn_reflns_laue_measured_fraction_full 1.000
_diffrn_reflns_laue_measured_fraction_max 0.998
_diffrn_reflns_limit_h_max 12
_diffrn_reflns_limit_h_min -12
_diffrn_reflns_limit_k_max 16
_diffrn_reflns_limit_k_min -16
_diffrn_reflns_limit_l_max 43
_diffrn_reflns_limit_l_min -43
_diffrn_reflns_number 40104
_diffrn_reflns_point_group_measured_fraction_full 1.000
_diffrn_reflns_point_group_measured_fraction_max 0.998
_diffrn_reflns_theta_full 26.000
_diffrn_reflns_theta_max 26.972
_diffrn_reflns_theta_min 1.194
_diffrn_standards_number 0
_exptl_absorpt_coefficient_mu 0.533
_exptl_absorpt_correction_T_max 0.7455
_exptl_absorpt_correction_T_min 0.6561
_exptl_absorpt_correction_type empirical
_exptl_absorpt_process_details
;
SADABS-2014/4 (Bruker,2014/4) was used for absorption correction.
wR2(int) was 0.0883 before and 0.0542 after correction.
The Ratio of minimum to maximum transmission is 0.8801.
The \l/2 correction factor is 0.00150.
;
_exptl_crystal_colour orange
_exptl_crystal_colour_primary orange
_exptl_crystal_density_diffrn 1.329
_exptl_crystal_description needle
_exptl_crystal_F_000 1824
_exptl_crystal_size_max 0.49
_exptl_crystal_size_mid 0.12
_exptl_crystal_size_min 0.01
_refine_diff_density_max 0.616
_refine_diff_density_min -0.414
_refine_diff_density_rms 0.102
_refine_ls_extinction_method none
_refine_ls_goodness_of_fit_ref 0.946
_refine_ls_hydrogen_treatment constr
_refine_ls_matrix_type full
_refine_ls_number_parameters 546
_refine_ls_number_reflns 9390
_refine_ls_number_restraints 0
_refine_ls_restrained_S_all 0.946
_refine_ls_R_factor_all 0.0705
_refine_ls_R_factor_gt 0.0488
_refine_ls_shift/su_max 0.001
_refine_ls_shift/su_mean 0.000
_refine_ls_structure_factor_coef Fsqd
_refine_ls_weighting_details 'w=1/[\s^2^(Fo^2^)+(0.0820P)^2^+4.5600P] where P=(Fo^2^+2Fc^2^)/3'
_refine_ls_weighting_scheme calc
_refine_ls_wR_factor_gt 0.1234
_refine_ls_wR_factor_ref 0.1393
_reflns_Friedel_coverage 0.000
_reflns_number_gt 7201
_reflns_number_total 9390
_reflns_threshold_expression 'I > 2\s(I)'
_cod_data_source_file c5dt03279b2.cif
_cod_data_source_block Compound5
_cod_depositor_comments 'Adding full bibliography for 7037058--7037062.cif.'
_cod_database_code 7037061
_shelx_space_group_comment
;
The symmetry employed for this shelxl refinement is uniquely defined
by the following loop, which should always be used as a source of
symmetry information in preference to the above space-group names.
They are only intended as comments.
;
_olex2_refinement_description
;
1. Fixed Uiso
 At 1.2 times of:
  All C(H) groups, All C(H,H) groups
2. Others
 Sof(C55)=Sof(H55C)=Sof(H55D)=Sof(C56)=Sof(H56C)=Sof(H56D)=Sof(O3)=Sof(C54)=
 Sof(H54C)=Sof(H54D)=Sof(C53)=Sof(H53C)=Sof(H53D)=1-FVAR(1)
 Sof(C53A)=Sof(H53A)=Sof(H53B)=Sof(O3A)=Sof(C56A)=Sof(H56A)=Sof(H56B)=
 Sof(C55A)=Sof(H55A)=Sof(H55B)=Sof(C54A)=Sof(H54A)=Sof(H54B)=FVAR(1)
3.a Ternary CH refined with riding coordinates:
 C1(H1), C5(H5), C20(H20), C4(H4), C16(H16), C19(H19)
3.b Secondary CH2 refined with riding coordinates:
 C50(H50A,H50B), C49(H49A,H49B), C52(H52A,H52B), C51(H51A,H51B), C53A(H53A,
 H53B), C56A(H56A,H56B), C55A(H55A,H55B), C55(H55C,H55D), C56(H56C,H56D),
 C54(H54C,H54D), C53(H53C,H53D), C54A(H54A,H54B)
3.c Aromatic/amide H refined with riding coordinates:
 C23(H23), C11(H11), C29(H29), C15(H15), C48(H48), C25(H25), C44(H44),
 C47(H47), C41(H41), C26(H26), C24(H24), C45(H45), C46(H46), C13(H13), C14(H14),
  C33(H33), C28(H28), C34(H34), C27(H27), C9(H9), C12(H12), C40(H40), C38(H38),
 C30(H30), C42(H42), C39(H39), C8(H8), C35(H35), C36(H36), C10(H10), C32(H32)
;
_shelx_shelxl_version_number 2014/7
_olex2_submission_special_instructions 'No special instructions were received'

loop_
_space_group_symop_operation_xyz
'x, y, z'
'-x+1/2, y+1/2, -z+1/2'
'-x, -y, -z'
'x-1/2, -y-1/2, z-1/2'

loop_
_atom_site_label
_atom_site_type_symbol
_atom_site_fract_x
_atom_site_fract_y
_atom_site_fract_z
_atom_site_U_iso_or_equiv
_atom_site_adp_type
_atom_site_occupancy
_atom_site_site_symmetry_order
_atom_site_calc_flag
_atom_site_refinement_flags_posn
_atom_site_refinement_flags_occupancy
_atom_site_disorder_assembly
_atom_site_disorder_group
Ni1 Ni 0.22230(3) 0.82086(2) 0.34465(2) 0.01259(10) Uani 1 1 d . . . .
P1 P 0.21618(6) 0.70411(5) 0.29948(2) 0.01238(14) Uani 1 1 d . . . .
O1 O 0.41708(18) 0.83248(13) 0.39043(5) 0.0152(4) Uani 1 1 d . . . .
O2 O 0.2648(3) 1.2377(2) 0.55663(9) 0.0595(8) Uani 1 1 d . . . .
C2 C 0.5602(3) 0.9209(2) 0.34959(7) 0.0194(5) Uani 1 1 d . . . .
C23 C 0.3342(3) 0.9333(2) 0.48058(8) 0.0277(6) Uani 1 1 d . . . .
H23 H 0.4215 0.9181 0.4944 0.033 Uiso 1 1 calc R . . .
C11 C 0.2189(4) 1.1322(2) 0.37088(9) 0.0318(7) Uani 1 1 d . . . .
H11 H 0.1348 1.1446 0.3550 0.038 Uiso 1 1 calc R . . .
C43 C 0.1479(3) 0.57639(19) 0.30894(7) 0.0151(5) Uani 1 1 d . . . .
C29 C 0.3770(4) 0.5249(3) 0.45365(10) 0.0430(9) Uani 1 1 d . . . .
H29 H 0.4314 0.4764 0.4690 0.052 Uiso 1 1 calc R . . .
C15 C 0.7038(3) 0.9222(2) 0.34988(8) 0.0274(6) Uani 1 1 d . . . .
H15 H 0.7596 0.9277 0.3741 0.033 Uiso 1 1 calc R . . .
C48 C 0.0059(3) 0.5657(2) 0.31258(7) 0.0171(5) Uani 1 1 d . . . .
H48 H -0.0535 0.6233 0.3085 0.020 Uiso 1 1 calc R . . .
C25 C 0.1259(4) 1.0310(3) 0.47434(10) 0.0414(9) Uani 1 1 d . . . .
H25 H 0.0698 1.0842 0.4833 0.050 Uiso 1 1 calc R . . .
C1 C 0.4962(3) 0.9259(2) 0.38790(7) 0.0185(5) Uani 1 1 d . . . .
H1 H 0.5726 0.9260 0.4097 0.022 Uiso 1 1 calc R . . .
C44 C 0.2321(3) 0.4908(2) 0.31477(7) 0.0183(5) Uani 1 1 d . . . .
H44 H 0.3288 0.4966 0.3125 0.022 Uiso 1 1 calc R . . .
C47 C -0.0489(3) 0.4723(2) 0.32197(7) 0.0208(6) Uani 1 1 d . . . .
H47 H -0.1455 0.4662 0.3244 0.025 Uiso 1 1 calc R . . .
C5 C 0.2395(3) 0.97363(19) 0.33407(7) 0.0173(5) Uani 1 1 d . . . .
H5 H 0.1548 1.0017 0.3188 0.021 Uiso 1 1 calc R . . .
C21 C 0.1615(3) 0.8993(2) 0.42627(8) 0.0201(6) Uani 1 1 d . . . .
C41 C 0.6299(3) 0.6477(2) 0.30183(8) 0.0208(6) Uani 1 1 d . . . .
H41 H 0.7040 0.6419 0.3220 0.025 Uiso 1 1 calc R . . .
C6 C 0.2919(3) 1.0418(2) 0.36576(8) 0.0204(6) Uani 1 1 d . . . .
C26 C 0.0814(3) 0.9767(2) 0.44088(9) 0.0314(7) Uani 1 1 d . . . .
H26 H -0.0064 0.9924 0.4274 0.038 Uiso 1 1 calc R . . .
C24 C 0.2517(4) 1.0083(3) 0.49479(9) 0.0380(8) Uani 1 1 d . . . .
H24 H 0.2813 1.0438 0.5183 0.046 Uiso 1 1 calc R . . .
C20 C 0.1046(3) 0.8430(2) 0.39120(8) 0.0186(5) Uani 1 1 d . . . .
H20 H 0.0078 0.8649 0.3823 0.022 Uiso 1 1 calc R . . .
C22 C 0.2916(3) 0.8797(2) 0.44647(7) 0.0195(5) Uani 1 1 d . . . .
C45 C 0.1767(3) 0.3968(2) 0.32389(8) 0.0224(6) Uani 1 1 d . . . .
H45 H 0.2352 0.3385 0.3274 0.027 Uiso 1 1 calc R . . .
C46 C 0.0365(3) 0.3876(2) 0.32785(8) 0.0237(6) Uani 1 1 d . . . .
H46 H -0.0011 0.3235 0.3346 0.028 Uiso 1 1 calc R . . .
C4 C 0.3232(3) 0.91699(19) 0.31006(7) 0.0148(5) Uani 1 1 d . . . .
H4 H 0.2831 0.9151 0.2821 0.018 Uiso 1 1 calc R . . .
C13 C 0.6862(3) 0.9076(2) 0.27995(8) 0.0245(6) Uani 1 1 d . . . .
H13 H 0.7288 0.9025 0.2562 0.029 Uiso 1 1 calc R . . .
C3 C 0.4768(3) 0.91443(19) 0.31379(7) 0.0154(5) Uani 1 1 d . . . .
C14 C 0.7666(3) 0.9158(3) 0.31528(9) 0.0320(7) Uani 1 1 d . . . .
H14 H 0.8648 0.9169 0.3159 0.038 Uiso 1 1 calc R . . .
C33 C -0.0140(3) 0.6919(2) 0.19208(8) 0.0255(6) Uani 1 1 d . . . .
H33 H -0.0351 0.6422 0.1721 0.031 Uiso 1 1 calc R . . .
C28 C 0.2558(4) 0.4952(2) 0.43246(9) 0.0428(9) Uani 1 1 d . . . .
H28 H 0.2260 0.4261 0.4334 0.051 Uiso 1 1 calc R . . .
C34 C -0.0681(3) 0.7898(2) 0.18760(8) 0.0240(6) Uani 1 1 d . . . .
H34 H -0.1254 0.8076 0.1646 0.029 Uiso 1 1 calc R . . .
C31 C 0.1033(2) 0.73779(19) 0.25511(7) 0.0141(5) Uani 1 1 d . . . .
C27 C 0.1773(3) 0.5653(2) 0.40979(8) 0.0293(7) Uani 1 1 d . . . .
H27 H 0.0945 0.5432 0.3951 0.035 Uiso 1 1 calc R . . .
C9 C 0.3865(5) 1.1870(3) 0.42194(10) 0.0495(11) Uani 1 1 d . . . .
H9 H 0.4199 1.2369 0.4407 0.059 Uiso 1 1 calc R . . .
C12 C 0.5426(3) 0.90698(19) 0.27941(8) 0.0184(5) Uani 1 1 d . . . .
H12 H 0.4879 0.9013 0.2550 0.022 Uiso 1 1 calc R . . .
C40 C 0.6553(3) 0.6367(2) 0.26290(8) 0.0217(6) Uani 1 1 d . . . .
H40 H 0.7467 0.6240 0.2562 0.026 Uiso 1 1 calc R . . .
C38 C 0.4117(3) 0.6638(2) 0.24327(8) 0.0189(5) Uani 1 1 d . . . .
H38 H 0.3378 0.6695 0.2231 0.023 Uiso 1 1 calc R . . .
C30 C 0.4189(3) 0.6259(2) 0.45242(9) 0.0318(7) Uani 1 1 d . . . .
H30 H 0.5024 0.6466 0.4671 0.038 Uiso 1 1 calc R . . .
C42 C 0.4963(3) 0.66702(19) 0.31145(8) 0.0167(5) Uani 1 1 d . . . .
H42 H 0.4799 0.6751 0.3382 0.020 Uiso 1 1 calc R . . .
C39 C 0.5462(3) 0.6446(2) 0.23386(8) 0.0227(6) Uani 1 1 d . . . .
H39 H 0.5632 0.6367 0.2072 0.027 Uiso 1 1 calc R . . .
C7 C 0.4123(3) 1.0230(2) 0.39072(7) 0.0214(6) Uani 1 1 d . . . .
C16 C 0.3909(3) 0.8063(2) 0.43025(7) 0.0179(5) Uani 1 1 d . . . .
H16 H 0.4809 0.8098 0.4471 0.022 Uiso 1 1 calc R . . .
C18 C 0.2171(3) 0.6680(2) 0.40797(7) 0.0202(6) Uani 1 1 d . . . .
C19 C 0.1266(3) 0.7386(2) 0.38367(7) 0.0177(5) Uani 1 1 d . . . .
H19 H 0.0410 0.7041 0.3715 0.021 Uiso 1 1 calc R . . .
C50 C 0.1495(6) 1.3890(4) 0.53858(14) 0.0711(13) Uani 1 1 d . . . .
H50A H 0.0525 1.4132 0.5384 0.085 Uiso 1 1 calc R . . .
H50B H 0.1954 1.4271 0.5184 0.085 Uiso 1 1 calc R . . .
C37 C 0.3859(2) 0.67467(18) 0.28235(7) 0.0147(5) Uani 1 1 d . . . .
C8 C 0.4593(4) 1.0971(2) 0.41821(9) 0.0354(8) Uani 1 1 d . . . .
H8 H 0.5425 1.0855 0.4346 0.043 Uiso 1 1 calc R . . .
C35 C -0.0380(3) 0.8612(2) 0.21684(8) 0.0192(5) Uani 1 1 d . . . .
H35 H -0.0748 0.9285 0.2139 0.023 Uiso 1 1 calc R . . .
C49 C 0.1539(5) 1.2775(4) 0.53129(14) 0.0632(12) Uani 1 1 d . . . .
H49A H 0.0654 1.2452 0.5368 0.076 Uiso 1 1 calc R . . .
H49B H 0.1694 1.2639 0.5036 0.076 Uiso 1 1 calc R . . .
C36 C 0.0461(2) 0.83504(19) 0.25061(7) 0.0150(5) Uani 1 1 d . . . .
H36 H 0.0646 0.8843 0.2708 0.018 Uiso 1 1 calc R . . .
C17 C 0.3405(3) 0.6974(2) 0.43003(7) 0.0205(6) Uani 1 1 d . . . .
C10 C 0.2660(5) 1.2041(3) 0.39858(10) 0.0499(11) Uani 1 1 d . . . .
H10 H 0.2150 1.2653 0.4014 0.060 Uiso 1 1 calc R . . .
C32 C 0.0703(3) 0.6660(2) 0.22529(8) 0.0195(5) Uani 1 1 d . . . .
H32 H 0.1066 0.5985 0.2280 0.023 Uiso 1 1 calc R . . .
C52 C 0.2641(4) 1.2959(4) 0.59150(12) 0.0573(11) Uani 1 1 d . . . .
H52A H 0.3565 1.2940 0.6066 0.069 Uiso 1 1 calc R . . .
H52B H 0.1947 1.2684 0.6082 0.069 Uiso 1 1 calc R . . .
C51 C 0.2275(5) 1.4034(4) 0.57906(15) 0.0679(13) Uani 1 1 d . . . .
H51A H 0.3118 1.4455 0.5776 0.081 Uiso 1 1 calc R . . .
H51B H 0.1678 1.4361 0.5974 0.081 Uiso 1 1 calc R . . .
C53A C 0.1578(12) 0.6842(9) 0.5235(4) 0.074(3) Uiso 0.484(8) 1 d . P A 1
H53A H 0.1385 0.7364 0.5027 0.088 Uiso 0.484(8) 1 calc R P A 1
H53B H 0.1707 0.6175 0.5106 0.088 Uiso 0.484(8) 1 calc R P A 1
O3A O 0.0479(11) 0.6783(8) 0.5457(3) 0.110(4) Uiso 0.484(8) 1 d . P A 1
C56A C 0.0805(17) 0.7149(13) 0.5778(5) 0.104(5) Uiso 0.484(8) 1 d . P A 1
H56A H 0.0910 0.6592 0.5975 0.125 Uiso 0.484(8) 1 calc R P A 1
H56B H 0.0054 0.7607 0.5849 0.125 Uiso 0.484(8) 1 calc R P A 1
C55A C 0.2305(14) 0.7821(10) 0.5793(4) 0.084(4) Uiso 0.484(8) 1 d . P A 1
H55A H 0.2171 0.8537 0.5703 0.101 Uiso 0.484(8) 1 calc R P A 1
H55B H 0.2845 0.7801 0.6054 0.101 Uiso 0.484(8) 1 calc R P A 1
C55 C 0.162(3) 0.7789(19) 0.5479(7) 0.191(10) Uiso 0.516(8) 1 d . P A 2
H55C H 0.0724 0.7932 0.5324 0.229 Uiso 0.516(8) 1 calc R P A 2
H55D H 0.2350 0.8182 0.5363 0.229 Uiso 0.516(8) 1 calc R P A 2
C56 C 0.154(3) 0.8126(18) 0.5882(7) 0.168(9) Uiso 0.516(8) 1 d . P A 2
H56C H 0.2364 0.8529 0.5979 0.201 Uiso 0.516(8) 1 calc R P A 2
H56D H 0.0693 0.8542 0.5906 0.201 Uiso 0.516(8) 1 calc R P A 2
O3 O 0.1489(15) 0.7355(12) 0.6050(4) 0.155(5) Uiso 0.516(8) 1 d . P A 2
C54 C 0.190(3) 0.6789(18) 0.5460(8) 0.175(9) Uiso 0.516(8) 1 d . P A 2
H54C H 0.2760 0.6653 0.5335 0.210 Uiso 0.516(8) 1 calc R P A 2
H54D H 0.1119 0.6396 0.5325 0.210 Uiso 0.516(8) 1 calc R P A 2
C53 C 0.207(2) 0.6586(18) 0.5913(6) 0.173(9) Uiso 0.516(8) 1 d . P A 2
H53C H 0.1608 0.5942 0.5979 0.208 Uiso 0.516(8) 1 calc R P A 2
H53D H 0.3064 0.6551 0.6013 0.208 Uiso 0.516(8) 1 calc R P A 2
C54A C 0.2900(9) 0.7127(7) 0.5491(3) 0.052(2) Uiso 0.484(8) 1 d . P A 1
H54A H 0.3563 0.7499 0.5339 0.062 Uiso 0.484(8) 1 calc R P A 1
H54B H 0.3360 0.6517 0.5615 0.062 Uiso 0.484(8) 1 calc R P A 1

loop_
_atom_site_aniso_label
_atom_site_aniso_U_11
_atom_site_aniso_U_22
_atom_site_aniso_U_33
_atom_site_aniso_U_23
_atom_site_aniso_U_13
_atom_site_aniso_U_12
Ni1 0.01248(17) 0.01341(17) 0.01211(16) -0.00116(12) 0.00233(11) 0.00001(12)
P1 0.0116(3) 0.0125(3) 0.0130(3) -0.0007(2) 0.0012(2) 0.0009(2)
O1 0.0168(9) 0.0160(9) 0.0128(8) 0.0005(7) 0.0023(7) -0.0019(7)
O2 0.0494(16) 0.0557(18) 0.071(2) -0.0105(15) -0.0073(14) 0.0109(14)
C2 0.0221(13) 0.0185(13) 0.0175(13) 0.0030(10) 0.0017(10) -0.0058(10)
C23 0.0318(16) 0.0360(17) 0.0157(13) -0.0035(12) 0.0051(11) -0.0110(13)
C11 0.054(2) 0.0218(15) 0.0206(14) 0.0027(12) 0.0077(13) 0.0107(14)
C43 0.0165(12) 0.0156(12) 0.0129(11) -0.0025(10) 0.0003(9) -0.0013(10)
C29 0.069(2) 0.0263(17) 0.0304(17) 0.0094(14) -0.0136(16) 0.0007(16)
C15 0.0184(14) 0.0415(18) 0.0217(14) 0.0038(13) -0.0005(11) -0.0078(12)
C48 0.0166(12) 0.0192(13) 0.0152(12) -0.0011(10) 0.0007(9) 0.0028(10)
C25 0.0412(19) 0.045(2) 0.0407(19) -0.0238(16) 0.0194(16) -0.0003(16)
C1 0.0188(13) 0.0206(13) 0.0158(12) 0.0007(10) -0.0005(10) -0.0065(10)
C44 0.0185(13) 0.0178(13) 0.0183(13) -0.0012(10) 0.0011(10) 0.0013(10)
C47 0.0216(13) 0.0239(14) 0.0170(13) -0.0041(11) 0.0024(10) -0.0060(11)
C5 0.0196(13) 0.0158(12) 0.0164(12) 0.0026(10) 0.0008(10) 0.0018(10)
C21 0.0222(13) 0.0235(14) 0.0161(13) -0.0045(11) 0.0094(10) -0.0045(11)
C41 0.0170(13) 0.0216(13) 0.0233(14) -0.0021(11) -0.0010(10) 0.0012(10)
C6 0.0311(15) 0.0149(12) 0.0160(12) 0.0010(10) 0.0065(11) -0.0004(11)
C26 0.0251(15) 0.0372(18) 0.0331(17) -0.0133(14) 0.0096(13) 0.0002(13)
C24 0.0422(19) 0.050(2) 0.0228(15) -0.0199(14) 0.0100(14) -0.0135(16)
C20 0.0151(12) 0.0237(14) 0.0180(13) -0.0047(11) 0.0070(10) -0.0011(10)
C22 0.0230(13) 0.0220(14) 0.0142(12) -0.0003(10) 0.0064(10) -0.0061(11)
C45 0.0305(15) 0.0158(13) 0.0210(13) 0.0025(11) 0.0028(11) 0.0038(11)
C46 0.0341(16) 0.0167(13) 0.0208(13) 0.0006(11) 0.0045(11) -0.0079(11)
C4 0.0181(12) 0.0150(12) 0.0114(11) 0.0008(9) 0.0021(9) -0.0008(10)
C13 0.0203(14) 0.0325(16) 0.0222(14) 0.0051(12) 0.0090(11) -0.0024(12)
C3 0.0178(12) 0.0127(12) 0.0157(12) 0.0019(9) 0.0014(10) -0.0028(9)
C14 0.0134(13) 0.049(2) 0.0338(17) 0.0079(14) 0.0056(12) -0.0069(13)
C33 0.0255(15) 0.0286(15) 0.0211(14) -0.0096(12) -0.0048(11) 0.0054(12)
C28 0.078(3) 0.0205(15) 0.0277(17) 0.0060(13) -0.0077(17) -0.0124(16)
C34 0.0221(14) 0.0309(15) 0.0184(13) 0.0021(11) -0.0012(11) 0.0068(12)
C31 0.0116(11) 0.0172(12) 0.0140(11) 0.0013(10) 0.0028(9) 0.0006(9)
C27 0.0435(18) 0.0242(15) 0.0195(14) -0.0007(12) -0.0008(12) -0.0116(13)
C9 0.100(3) 0.0203(16) 0.0264(17) -0.0077(13) -0.0033(19) -0.0028(18)
C12 0.0231(13) 0.0165(13) 0.0158(12) 0.0023(10) 0.0029(10) -0.0027(10)
C40 0.0141(12) 0.0205(13) 0.0311(15) -0.0026(12) 0.0048(11) 0.0036(10)
C38 0.0182(13) 0.0193(13) 0.0191(13) -0.0019(10) 0.0014(10) 0.0031(10)
C30 0.0426(18) 0.0288(16) 0.0224(15) 0.0074(12) -0.0052(13) -0.0022(14)
C42 0.0161(12) 0.0159(12) 0.0179(12) -0.0020(10) 0.0014(10) 0.0004(10)
C39 0.0244(14) 0.0264(14) 0.0184(13) -0.0026(11) 0.0072(11) 0.0032(11)
C7 0.0344(15) 0.0183(13) 0.0125(12) -0.0008(10) 0.0073(11) -0.0045(11)
C16 0.0184(13) 0.0241(14) 0.0109(12) 0.0029(10) -0.0010(9) -0.0037(10)
C18 0.0267(14) 0.0223(14) 0.0126(12) 0.0003(10) 0.0064(10) -0.0040(11)
C19 0.0152(12) 0.0254(14) 0.0133(12) -0.0031(10) 0.0058(9) -0.0060(10)
C50 0.082(3) 0.065(3) 0.067(3) 0.010(2) 0.014(3) 0.016(3)
C37 0.0135(12) 0.0111(11) 0.0197(12) -0.0007(10) 0.0028(9) 0.0003(9)
C8 0.060(2) 0.0266(16) 0.0180(14) -0.0019(12) -0.0038(14) -0.0109(15)
C35 0.0149(12) 0.0195(13) 0.0234(14) 0.0036(11) 0.0024(10) 0.0044(10)
C49 0.055(3) 0.069(3) 0.063(3) -0.010(2) -0.010(2) 0.011(2)
C36 0.0123(11) 0.0175(13) 0.0156(12) 0.0001(10) 0.0029(9) 0.0000(9)
C17 0.0260(14) 0.0220(14) 0.0136(12) 0.0025(10) 0.0029(10) -0.0029(11)
C10 0.101(3) 0.0247(17) 0.0243(17) -0.0037(14) 0.0075(19) 0.0169(19)
C32 0.0195(13) 0.0184(13) 0.0202(13) -0.0028(10) -0.0001(10) 0.0035(10)
C52 0.044(2) 0.077(3) 0.051(2) -0.006(2) 0.0074(18) 0.012(2)
C51 0.057(3) 0.073(3) 0.074(3) -0.021(3) 0.012(2) 0.012(2)

loop_
_atom_type_symbol
_atom_type_description
_atom_type_scat_dispersion_real
_atom_type_scat_dispersion_imag
_atom_type_scat_source
C C 0.0033 0.0016 'International Tables Vol C Tables 4.2.6.8 and 6.1.1.4'
H H 0.0000 0.0000 'International Tables Vol C Tables 4.2.6.8 and 6.1.1.4'
Ni Ni 0.3393 1.1124 'International Tables Vol C Tables 4.2.6.8 and 6.1.1.4'
O O 0.0106 0.0060 'International Tables Vol C Tables 4.2.6.8 and 6.1.1.4'
P P 0.1023 0.0942 'International Tables Vol C Tables 4.2.6.8 and 6.1.1.4'

loop_
_geom_angle_atom_site_label_1
_geom_angle_atom_site_label_2
_geom_angle_atom_site_label_3
_geom_angle
P1 Ni1 O1 119.29(5)
C5 Ni1 P1 123.98(7)
C5 Ni1 O1 88.92(8)
C5 Ni1 C20 93.47(10)
C20 Ni1 P1 131.98(8)
C20 Ni1 O1 86.70(9)
C4 Ni1 P1 90.06(7)
C4 Ni1 O1 87.09(8)
C4 Ni1 C5 40.66(10)
C4 Ni1 C20 133.79(10)
C19 Ni1 P1 96.59(8)
C19 Ni1 O1 88.98(8)
C19 Ni1 C5 133.88(11)
C19 Ni1 C20 40.42(10)
C19 Ni1 C4 173.30(10)
C43 P1 Ni1 119.96(8)
C43 P1 C31 99.64(11)
C43 P1 C37 102.37(11)
C31 P1 Ni1 113.26(8)
C37 P1 Ni1 114.21(8)
C37 P1 C31 105.42(11)
C1 O1 Ni1 114.33(14)
C1 O1 C16 113.29(18)
C16 O1 Ni1 114.39(14)
C49 O2 C52 104.8(3)
C15 C2 C1 119.2(2)
C15 C2 C3 120.0(2)
C3 C2 C1 120.9(2)
C24 C23 H23 119.4
C24 C23 C22 121.2(3)
C22 C23 H23 119.4
C6 C11 H11 119.2
C10 C11 H11 119.2
C10 C11 C6 121.5(3)
C48 C43 P1 118.71(19)
C44 C43 P1 122.78(19)
C44 C43 C48 118.4(2)
C28 C29 H29 120.3
C28 C29 C30 119.5(3)
C30 C29 H29 120.3
C2 C15 H15 119.6
C14 C15 C2 120.9(3)
C14 C15 H15 119.6
C43 C48 H48 119.6
C47 C48 C43 120.8(2)
C47 C48 H48 119.6
C26 C25 H25 119.9
C24 C25 H25 119.9
C24 C25 C26 120.1(3)
O1 C1 C2 106.2(2)
O1 C1 H1 108.3
O1 C1 C7 114.3(2)
C2 C1 H1 108.3
C2 C1 C7 111.1(2)
C7 C1 H1 108.3
C43 C44 H44 119.6
C43 C44 C45 120.7(2)
C45 C44 H44 119.6
C48 C47 H47 119.9
C48 C47 C46 120.2(2)
C46 C47 H47 119.9
Ni1 C5 H5 112.0
C6 C5 Ni1 119.63(18)
C6 C5 H5 112.0
C4 C5 Ni1 69.67(14)
C4 C5 H5 112.0
C4 C5 C6 125.0(2)
C26 C21 C20 118.5(3)
C26 C21 C22 117.3(2)
C22 C21 C20 124.2(2)
C40 C41 H41 120.0
C40 C41 C42 120.1(2)
C42 C41 H41 120.0
C11 C6 C5 117.7(3)
C11 C6 C7 118.3(3)
C7 C6 C5 123.9(2)
C25 C26 C21 121.9(3)
C25 C26 H26 119.0
C21 C26 H26 119.0
C23 C24 H24 120.5
C25 C24 C23 119.1(3)
C25 C24 H24 120.5
Ni1 C20 H20 112.0
C21 C20 Ni1 120.60(18)
C21 C20 H20 112.0
C19 C20 Ni1 67.60(14)
C19 C20 C21 125.6(2)
C19 C20 H20 112.0
C23 C22 C21 120.2(3)
C23 C22 C16 118.9(3)
C21 C22 C16 120.7(2)
C44 C45 H45 119.9
C46 C45 C44 120.2(3)
C46 C45 H45 119.9
C47 C46 H46 120.2
C45 C46 C47 119.7(3)
C45 C46 H46 120.2
Ni1 C4 H4 112.2
C5 C4 Ni1 69.67(14)
C5 C4 H4 112.2
C5 C4 C3 125.9(2)
C3 C4 Ni1 117.93(17)
C3 C4 H4 112.2
C14 C13 H13 120.2
C14 C13 C12 119.6(3)
C12 C13 H13 120.2
C2 C3 C4 124.3(2)
C12 C3 C2 118.0(2)
C12 C3 C4 117.7(2)
C15 C14 H14 120.1
C13 C14 C15 119.9(3)
C13 C14 H14 120.1
C34 C33 H33 119.8
C32 C33 H33 119.8
C32 C33 C34 120.4(3)
C29 C28 H28 119.8
C29 C28 C27 120.4(3)
C27 C28 H28 119.8
C33 C34 H34 120.2
C35 C34 C33 119.5(3)
C35 C34 H34 120.2
C36 C31 P1 120.67(19)
C36 C31 C32 118.1(2)
C32 C31 P1 121.23(19)
C28 C27 H27 119.3
C28 C27 C18 121.5(3)
C18 C27 H27 119.3
C8 C9 H9 120.1
C10 C9 H9 120.1
C10 C9 C8 119.9(3)
C13 C12 C3 121.7(2)
C13 C12 H12 119.2
C3 C12 H12 119.2
C41 C40 H40 120.3
C39 C40 C41 119.4(2)
C39 C40 H40 120.3
C39 C38 H38 120.1
C37 C38 H38 120.1
C37 C38 C39 119.8(2)
C29 C30 H30 119.6
C29 C30 C17 120.8(3)
C17 C30 H30 119.6
C41 C42 H42 119.6
C41 C42 C37 120.8(2)
C37 C42 H42 119.6
C40 C39 C38 120.9(3)
C40 C39 H39 119.6
C38 C39 H39 119.6
C6 C7 C1 121.9(2)
C8 C7 C1 118.8(3)
C8 C7 C6 119.3(3)
O1 C16 C22 111.8(2)
O1 C16 H16 108.1
O1 C16 C17 107.7(2)
C22 C16 H16 108.1
C22 C16 C17 112.8(2)
C17 C16 H16 108.1
C27 C18 C19 118.3(2)
C27 C18 C17 117.5(3)
C17 C18 C19 124.2(2)
Ni1 C19 H19 112.3
C20 C19 Ni1 71.98(15)
C20 C19 C18 126.5(2)
C20 C19 H19 112.3
C18 C19 Ni1 115.07(18)
C18 C19 H19 112.3
H50A C50 H50B 108.9
C49 C50 H50A 110.8
C49 C50 H50B 110.8
C49 C50 C51 104.7(4)
C51 C50 H50A 110.8
C51 C50 H50B 110.8
C38 C37 P1 125.17(19)
C38 C37 C42 119.0(2)
C42 C37 P1 115.81(19)
C9 C8 C7 121.0(3)
C9 C8 H8 119.5
C7 C8 H8 119.5
C34 C35 H35 119.9
C34 C35 C36 120.2(2)
C36 C35 H35 119.9
O2 C49 C50 107.0(4)
O2 C49 H49A 110.3
O2 C49 H49B 110.3
C50 C49 H49A 110.3
C50 C49 H49B 110.3
H49A C49 H49B 108.6
C31 C36 C35 120.8(2)
C31 C36 H36 119.6
C35 C36 H36 119.6
C30 C17 C16 118.3(2)
C30 C17 C18 120.4(3)
C18 C17 C16 121.4(2)
C11 C10 H10 120.0
C9 C10 C11 119.9(3)
C9 C10 H10 120.0
C33 C32 C31 120.9(2)
C33 C32 H32 119.6
C31 C32 H32 119.6
O2 C52 H52A 110.4
O2 C52 H52B 110.4
O2 C52 C51 106.5(4)
H52A C52 H52B 108.6
C51 C52 H52A 110.4
C51 C52 H52B 110.4
C50 C51 H51A 111.1
C50 C51 H51B 111.1
C52 C51 C50 103.1(4)
C52 C51 H51A 111.1
C52 C51 H51B 111.1
H51A C51 H51B 109.1
H53A C53A H53B 108.1
O3A C53A H53A 109.6
O3A C53A H53B 109.6
O3A C53A C54A 110.4(10)
C54A C53A H53A 109.6
C54A C53A H53B 109.6
C56A O3A C53A 109.4(12)
O3A C56A H56A 109.1
O3A C56A H56B 109.1
O3A C56A C55A 112.4(13)
H56A C56A H56B 107.8
C55A C56A H56A 109.1
C55A C56A H56B 109.1
C56A C55A H55A 113.1
C56A C55A H55B 113.1
H55A C55A H55B 110.5
C54A C55A C56A 92.8(10)
C54A C55A H55A 113.1
C54A C55A H55B 113.1
H55C C55 H55D 107.9
C56 C55 H55C 109.3
C56 C55 H55D 109.3
C54 C55 H55C 109.3
C54 C55 H55D 109.3
C54 C55 C56 112(2)
C55 C56 H56C 111.3
C55 C56 H56D 111.3
H56C C56 H56D 109.2
O3 C56 C55 102(2)
O3 C56 H56C 111.3
O3 C56 H56D 111.3
C56 O3 C53 118(2)
C55 C54 H54C 112.4
C55 C54 H54D 112.4
C55 C54 C53 97(2)
H54C C54 H54D 109.9
C53 C54 H54C 112.4
C53 C54 H54D 112.4
O3 C53 C54 102.9(19)
O3 C53 H53C 111.2
O3 C53 H53D 111.2
C54 C53 H53C 111.2
C54 C53 H53D 111.2
H53C C53 H53D 109.1
C53A C54A C55A 100.6(8)
C53A C54A H54A 111.6
C53A C54A H54B 111.6
C55A C54A H54A 111.6
C55A C54A H54B 111.6
H54A C54A H54B 109.4

loop_
_geom_bond_atom_site_label_1
_geom_bond_atom_site_label_2
_geom_bond_distance
Ni1 P1 2.1697(7)
Ni1 O1 2.3412(17)
Ni1 C5 2.038(3)
Ni1 C20 2.066(2)
Ni1 C4 2.038(2)
Ni1 C19 2.009(2)
P1 C43 1.835(3)
P1 C31 1.840(2)
P1 C37 1.837(3)
O1 C1 1.448(3)
O1 C16 1.452(3)
O2 C49 1.414(5)
O2 C52 1.417(5)
C2 C15 1.390(4)
C2 C1 1.505(4)
C2 C3 1.405(4)
C23 H23 0.9500
C23 C24 1.382(5)
C23 C22 1.391(4)
C11 H11 0.9500
C11 C6 1.397(4)
C11 C10 1.381(5)
C43 C48 1.399(4)
C43 C44 1.388(4)
C29 H29 0.9500
C29 C28 1.376(5)
C29 C30 1.382(4)
C15 H15 0.9500
C15 C14 1.385(4)
C48 H48 0.9500
C48 C47 1.380(4)
C25 H25 0.9500
C25 C26 1.383(4)
C25 C24 1.379(5)
C1 H1 1.0000
C1 C7 1.514(4)
C44 H44 0.9500
C44 C45 1.389(4)
C47 H47 0.9500
C47 C46 1.385(4)
C5 H5 1.0000
C5 C6 1.458(4)
C5 C4 1.416(4)
C21 C26 1.396(4)
C21 C20 1.470(4)
C21 C22 1.403(4)
C41 H41 0.9500
C41 C40 1.386(4)
C41 C42 1.388(4)
C6 C7 1.401(4)
C26 H26 0.9500
C24 H24 0.9500
C20 H20 1.0000
C20 C19 1.409(4)
C22 C16 1.501(4)
C45 H45 0.9500
C45 C46 1.382(4)
C46 H46 0.9500
C4 H4 1.0000
C4 C3 1.481(3)
C13 H13 0.9500
C13 C14 1.380(4)
C13 C12 1.389(4)
C3 C12 1.395(4)
C14 H14 0.9500
C33 H33 0.9500
C33 C34 1.386(4)
C33 C32 1.378(4)
C28 H28 0.9500
C28 C27 1.381(5)
C34 H34 0.9500
C34 C35 1.380(4)
C31 C36 1.389(3)
C31 C32 1.402(4)
C27 H27 0.9500
C27 C18 1.399(4)
C9 H9 0.9500
C9 C8 1.383(5)
C9 C10 1.369(6)
C12 H12 0.9500
C40 H40 0.9500
C40 C39 1.385(4)
C38 H38 0.9500
C38 C39 1.394(4)
C38 C37 1.392(4)
C30 H30 0.9500
C30 C17 1.389(4)
C42 H42 0.9500
C42 C37 1.395(3)
C39 H39 0.9500
C7 C8 1.397(4)
C16 H16 1.0000
C16 C17 1.504(4)
C18 C19 1.474(4)
C18 C17 1.406(4)
C19 H19 1.0000
C50 H50A 0.9900
C50 H50B 0.9900
C50 C49 1.480(6)
C50 C51 1.526(7)
C8 H8 0.9500
C35 H35 0.9500
C35 C36 1.393(4)
C49 H49A 0.9900
C49 H49B 0.9900
C36 H36 0.9500
C10 H10 0.9500
C32 H32 0.9500
C52 H52A 0.9900
C52 H52B 0.9900
C52 C51 1.500(6)
C51 H51A 0.9900
C51 H51B 0.9900
C53A H53A 0.9900
C53A H53B 0.9900
C53A O3A 1.368(15)
C53A C54A 1.528(16)
O3A C56A 1.214(18)
C56A H56A 0.9900
C56A H56B 0.9900
C56A C55A 1.69(2)
C55A H55A 0.9900
C55A H55B 0.9900
C55A C54A 1.531(16)
C55 H55C 0.9900
C55 H55D 0.9900
C55 C56 1.46(3)
C55 C54 1.34(3)
C56 H56C 0.9900
C56 H56D 0.9900
C56 O3 1.16(2)
O3 C53 1.27(2)
C54 H54C 0.9900
C54 H54D 0.9900
C54 C53 1.57(3)
C53 H53C 0.9900
C53 H53D 0.9900
C54A H54A 0.9900
C54A H54B 0.9900

loop_
_geom_torsion_atom_site_label_1
_geom_torsion_atom_site_label_2
_geom_torsion_atom_site_label_3
_geom_torsion_atom_site_label_4
_geom_torsion
Ni1 P1 C43 C48 69.0(2)
Ni1 P1 C43 C44 -107.4(2)
Ni1 P1 C31 C36 8.3(2)
Ni1 P1 C31 C32 -170.48(18)
Ni1 P1 C37 C38 -134.9(2)
Ni1 P1 C37 C42 42.5(2)
Ni1 O1 C1 C2 -67.8(2)
Ni1 O1 C1 C7 55.0(2)
Ni1 O1 C16 C22 -64.2(2)
Ni1 O1 C16 C17 60.2(2)
Ni1 C5 C6 C11 -133.0(2)
Ni1 C5 C6 C7 48.4(3)
Ni1 C5 C4 C3 -110.4(2)
Ni1 C20 C19 C18 108.3(3)
Ni1 C4 C3 C2 -50.3(3)
Ni1 C4 C3 C12 131.0(2)
P1 C43 C48 C47 -176.19(19)
P1 C43 C44 C45 176.6(2)
P1 C31 C36 C35 179.20(19)
P1 C31 C32 C33 -179.8(2)
O1 C1 C7 C6 -54.6(3)
O1 C1 C7 C8 127.5(3)
O1 C16 C17 C30 118.4(3)
O1 C16 C17 C18 -61.9(3)
O2 C52 C51 C50 23.8(5)
C2 C15 C14 C13 -0.1(5)
C2 C1 C7 C6 65.6(3)
C2 C1 C7 C8 -112.3(3)
C2 C3 C12 C13 -1.1(4)
C23 C22 C16 O1 -121.7(3)
C23 C22 C16 C17 116.8(3)
C11 C6 C7 C1 178.6(2)
C11 C6 C7 C8 -3.5(4)
C43 P1 C31 C36 136.9(2)
C43 P1 C31 C32 -41.8(2)
C43 P1 C37 C38 93.9(2)
C43 P1 C37 C42 -88.7(2)
C43 C48 C47 C46 -0.1(4)
C43 C44 C45 C46 -0.9(4)
C29 C28 C27 C18 -0.8(5)
C29 C30 C17 C16 179.4(3)
C29 C30 C17 C18 -0.4(5)
C15 C2 C1 O1 -119.2(3)
C15 C2 C1 C7 115.9(3)
C15 C2 C3 C4 -177.2(3)
C15 C2 C3 C12 1.6(4)
C48 C43 C44 C45 0.2(4)
C48 C47 C46 C45 -0.6(4)
C1 O1 C16 C22 69.2(3)
C1 O1 C16 C17 -166.3(2)
C1 C2 C15 C14 178.8(3)
C1 C2 C3 C4 3.1(4)
C1 C2 C3 C12 -178.2(2)
C1 C7 C8 C9 180.0(3)
C44 C43 C48 C47 0.4(4)
C44 C45 C46 C47 1.2(4)
C5 C6 C7 C1 -2.8(4)
C5 C6 C7 C8 175.1(3)
C5 C4 C3 C2 33.9(4)
C5 C4 C3 C12 -144.9(3)
C21 C20 C19 Ni1 -112.5(3)
C21 C20 C19 C18 -4.2(4)
C21 C22 C16 O1 54.1(3)
C21 C22 C16 C17 -67.4(3)
C41 C40 C39 C38 0.4(4)
C41 C42 C37 P1 -178.3(2)
C41 C42 C37 C38 -0.8(4)
C6 C11 C10 C9 -0.5(6)
C6 C5 C4 Ni1 112.6(3)
C6 C5 C4 C3 2.2(4)
C6 C7 C8 C9 2.0(5)
C26 C25 C24 C23 2.3(5)
C26 C21 C20 Ni1 131.5(2)
C26 C21 C20 C19 -145.4(3)
C26 C21 C22 C23 2.7(4)
C26 C21 C22 C16 -173.1(3)
C24 C23 C22 C21 -1.6(4)
C24 C23 C22 C16 174.2(3)
C24 C25 C26 C21 -1.2(5)
C20 C21 C26 C25 178.1(3)
C20 C21 C22 C23 -176.7(2)
C20 C21 C22 C16 7.5(4)
C22 C23 C24 C25 -0.9(5)
C22 C21 C26 C25 -1.3(5)
C22 C21 C20 Ni1 -49.1(3)
C22 C21 C20 C19 34.0(4)
C22 C16 C17 C30 -117.8(3)
C22 C16 C17 C18 62.0(3)
C4 C5 C6 C11 142.1(3)
C4 C5 C6 C7 -36.5(4)
C4 C3 C12 C13 177.7(2)
C3 C2 C15 C14 -1.0(4)
C3 C2 C1 O1 60.5(3)
C3 C2 C1 C7 -64.3(3)
C14 C13 C12 C3 0.1(4)
C33 C34 C35 C36 0.0(4)
C28 C29 C30 C17 -0.2(5)
C28 C27 C18 C19 -178.9(3)
C28 C27 C18 C17 0.2(4)
C34 C33 C32 C31 -0.1(4)
C34 C35 C36 C31 1.3(4)
C31 P1 C43 C48 -55.1(2)
C31 P1 C43 C44 128.5(2)
C31 P1 C37 C38 -9.9(3)
C31 P1 C37 C42 167.50(19)
C27 C18 C19 Ni1 -127.8(2)
C27 C18 C19 C20 146.8(3)
C27 C18 C17 C30 0.4(4)
C27 C18 C17 C16 -179.4(2)
C12 C13 C14 C15 0.6(5)
C40 C41 C42 C37 0.7(4)
C30 C29 C28 C27 0.7(6)
C42 C41 C40 C39 -0.5(4)
C39 C38 C37 P1 178.0(2)
C39 C38 C37 C42 0.7(4)
C16 O1 C1 C2 158.7(2)
C16 O1 C1 C7 -78.4(3)
C19 C18 C17 C30 179.4(3)
C19 C18 C17 C16 -0.3(4)
C37 P1 C43 C48 -163.3(2)
C37 P1 C43 C44 20.3(2)
C37 P1 C31 C36 -117.3(2)
C37 P1 C31 C32 64.0(2)
C37 C38 C39 C40 -0.5(4)
C8 C9 C10 C11 -1.1(6)
C49 O2 C52 C51 -37.4(5)
C49 C50 C51 C52 -2.2(5)
C36 C31 C32 C33 1.4(4)
C17 C18 C19 Ni1 53.2(3)
C17 C18 C19 C20 -32.3(4)
C10 C11 C6 C5 -175.9(3)
C10 C11 C6 C7 2.8(5)
C10 C9 C8 C7 0.3(6)
C32 C33 C34 C35 -0.6(4)
C32 C31 C36 C35 -2.0(4)
C52 O2 C49 C50 36.0(5)
C51 C50 C49 O2 -20.2(5)
C53A O3A C56A C55A 13.2(17)
O3A C53A C54A C55A -33.2(12)
O3A C56A C55A C54A -31.9(15)
C56A C55A C54A C53A 33.0(11)
C55 C56 O3 C53 29(3)
C55 C54 C53 O3 18(3)
C56 C55 C54 C53 -4(3)
C56 O3 C53 C54 -32(3)
C54 C55 C56 O3 -13(3)
C54A C53A O3A C56A 12.2(15)
